data_7711038
loop_
_publ_author_name
'Wang, Yuyin'
'Sun, Chen'
'Su, Bin'
'Li, Xianfeng'
'Meng, Xiangxi'
'Lou, Huiru'
'Cheng, Ziwen'
'Wang, Ying'
'Lin, Guoming'

_publ_section_title
;
 Highly Efficient Broadband White-light Emission in Two-dimensional
 Semi-conductive Hybrid Lead--Chlorine Halide
;
_journal_name_full 'Dalton Transactions'
_journal_paper_doi 10.1039/D2DT02108K
_journal_year 2022
_chemical_formula_moiety C5H10N2Cl5Pb2
_chemical_formula_sum 'C5 H10 Cl5 N2 Pb2'
_chemical_formula_weight 689.80
_space_group_crystal_system orthorhombic
_space_group_IT_number 61
_space_group_name_Hall '-P 2ac 2ab'
_space_group_name_H-M_alt 'P b c a'
_atom_sites_solution_hydrogens geom
_atom_sites_solution_primary direct
_atom_sites_solution_secondary difmap
_audit_creation_method SHELXL-2018/3
_audit_update_record
;
2022-04-21 deposited with the CCDC.	2022-08-18 downloaded from the CCDC.
;
_cell_angle_alpha 90
_cell_angle_beta 90
_cell_angle_gamma 90
_cell_formula_units_Z 8
_cell_length_a 16.358(19)
_cell_length_b 8.262(10)
_cell_length_c 20.20(2)
_cell_measurement_reflns_used 9922
_cell_measurement_temperature 296(2)
_cell_measurement_theta_max 24.29
_cell_measurement_theta_min 2.32
_cell_volume 2730(5)
_computing_cell_refinement 'APEX2 Software Suite (Bruker,2005)'
_computing_data_collection 'APEX2 Software Suite (Bruker,2005)'
_computing_data_reduction 'APEX2 Software Suite (Bruker,2005)'
_computing_structure_refinement 'SHELXL-2018/3 (Sheldrick, 2018)'
_computing_structure_solution 'SHELXL-2018/3 (Sheldrick, 2018)'
_diffrn_ambient_temperature 296(2)
_diffrn_measured_fraction_theta_full 1.000
_diffrn_measured_fraction_theta_max 0.992
_diffrn_measurement_device_type 'Bruker SMART CCD area detector'
_diffrn_measurement_method 'phi and omega scans'
_diffrn_radiation_type MoK\a
_diffrn_radiation_wavelength 0.71073
_diffrn_reflns_av_R_equivalents 0.1070
_diffrn_reflns_av_unetI/netI 0.0619
_diffrn_reflns_Laue_measured_fraction_full 1.000
_diffrn_reflns_Laue_measured_fraction_max 0.992
_diffrn_reflns_limit_h_max 22
_diffrn_reflns_limit_h_min -22
_diffrn_reflns_limit_k_max 11
_diffrn_reflns_limit_k_min -11
_diffrn_reflns_limit_l_max 27
_diffrn_reflns_limit_l_min -27
_diffrn_reflns_number 32913
_diffrn_reflns_point_group_measured_fraction_full 1.000
_diffrn_reflns_point_group_measured_fraction_max 0.992
_diffrn_reflns_theta_full 25.242
_diffrn_reflns_theta_max 28.817
_diffrn_reflns_theta_min 2.370
_diffrn_source 'fine-focus sealed tube'
_exptl_absorpt_coefficient_mu 25.580
_exptl_absorpt_correction_T_max 0.7291
_exptl_absorpt_correction_T_min 0.3993
_exptl_absorpt_correction_type multi-scan
_exptl_absorpt_process_details 'SADABS; Bruker, 2000'
_exptl_crystal_colour colorless
_exptl_crystal_density_diffrn 3.357
_exptl_crystal_density_method 'not measured'
_exptl_crystal_description block
_exptl_crystal_F_000 2423
_exptl_crystal_size_max 0.1
_exptl_crystal_size_mid 0.1
_exptl_crystal_size_min 0.08
_refine_diff_density_max 2.046
_refine_diff_density_min -1.411
_refine_diff_density_rms 0.285
_refine_ls_extinction_coef 0.00064(4)
_refine_ls_extinction_expression Fc^*^=kFc[1+0.001xFc^2^\l^3^/sin(2\q)]^-1/4^
_refine_ls_extinction_method 'SHELXL-2018/3 (Sheldrick 2018)'
_refine_ls_goodness_of_fit_ref 1.061
_refine_ls_hydrogen_treatment constr
_refine_ls_matrix_type full
_refine_ls_number_parameters 123
_refine_ls_number_reflns 3538
_refine_ls_number_restraints 0
_refine_ls_restrained_S_all 1.061
_refine_ls_R_factor_all 0.0652
_refine_ls_R_factor_gt 0.0368
_refine_ls_shift/su_max 0.000
_refine_ls_shift/su_mean 0.000
_refine_ls_structure_factor_coef Fsqd
_refine_ls_weighting_details 'w=1/[\s^2^(Fo^2^)+(0.0133P)^2^+26.3902P] where P=(Fo^2^+2Fc^2^)/3'
_refine_ls_weighting_scheme calc
_refine_ls_wR_factor_gt 0.0820
_refine_ls_wR_factor_ref 0.0938
_reflns_Friedel_coverage 0.000
_reflns_number_gt 2496
_reflns_number_total 3538
_reflns_threshold_expression 'I > 2\s(I)'
_cod_data_source_file d2dt02108k2.cif
_cod_data_source_block C5H10N2Cl5Pb2
_cod_database_code 7711038
_shelx_shelxl_version_number 2018/3
_shelx_space_group_comment
;
The symmetry employed for this shelxl refinement is uniquely defined
by the following loop, which should always be used as a source of
symmetry information in preference to the above space-group names.
They are only intended as comments.
;

loop_
_space_group_symop_operation_xyz
'x, y, z'
'-x+1/2, -y, z+1/2'
'x+1/2, -y+1/2, -z'
'-x, y+1/2, -z+1/2'
'-x, -y, -z'
'x-1/2, y, -z-1/2'
'-x-1/2, y-1/2, z'
'x, -y-1/2, z-1/2'

loop_
_atom_site_label
_atom_site_type_symbol
_atom_site_fract_x
_atom_site_fract_y
_atom_site_fract_z
_atom_site_U_iso_or_equiv
_atom_site_adp_type
_atom_site_occupancy
_atom_site_site_symmetry_order
_atom_site_calc_flag
_atom_site_refinement_flags_posn
_atom_site_refinement_flags_adp
_atom_site_refinement_flags_occupancy
_atom_site_disorder_assembly
_atom_site_disorder_group
Pb1 Pb 0.28918(2) 0.36446(4) 0.22882(2) 0.02856(12) Uani 1 1 d . . . . .
Pb2 Pb 0.03918(2) 0.51814(4) 0.25031(2) 0.02631(12) Uani 1 1 d . . . . .
Cl1 Cl 0.12393(14) 0.1930(3) 0.23372(14) 0.0363(6) Uani 1 1 d . . . . .
Cl2 Cl 0.20618(14) 0.5375(3) 0.32386(12) 0.0305(5) Uani 1 1 d . . . . .
Cl3 Cl 0.43516(14) 0.3426(3) 0.33338(11) 0.0285(5) Uani 1 1 d . . . . .
Cl4 Cl 0.46465(15) 0.3436(3) 0.15340(12) 0.0322(5) Uani 1 1 d . . . . .
Cl7 Cl 0.19446(16) 0.5428(3) 0.14280(12) 0.0345(6) Uani 1 1 d . . . . .
N1 N 0.0671(6) 0.1812(12) 0.4857(5) 0.044(2) Uani 1 1 d . . . . .
N2 N 0.1896(8) 0.2431(15) 0.4369(6) 0.067(3) Uani 1 1 d . . . . .
H2 H 0.222874 0.224949 0.404778 0.081 Uiso 1 1 calc R U . . .
C1 C 0.1223(8) 0.1706(13) 0.4377(5) 0.040(3) Uani 1 1 d . . . . .
H1 H 0.110063 0.104200 0.401895 0.048 Uiso 1 1 calc R U . . .
C2 C 0.2125(10) 0.353(2) 0.4866(9) 0.079(5) Uiso 1 1 d . . . . .
H2A H 0.245642 0.438264 0.467551 0.094 Uiso 1 1 calc R U . . .
H2B H 0.244885 0.297440 0.519799 0.094 Uiso 1 1 calc R U . . .
C4 C 0.1383(11) 0.4245(17) 0.5182(9) 0.090(6) Uani 1 1 d . . . . .
H4A H 0.111090 0.495780 0.487024 0.108 Uiso 1 1 calc R U . . .
H4B H 0.154243 0.488003 0.556426 0.108 Uiso 1 1 calc R U . . .
C6 C -0.0083(8) 0.0755(15) 0.4832(6) 0.051(3) Uani 1 1 d . . . . .
H6A H -0.053640 0.130444 0.504458 0.061 Uiso 1 1 calc R U . . .
H6B H -0.023130 0.054522 0.437508 0.061 Uiso 1 1 calc R U . . .
C8 C 0.0794(8) 0.2901(16) 0.5397(6) 0.053(3) Uani 1 1 d . . . . .
H8A H 0.102013 0.232193 0.577195 0.064 Uiso 1 1 calc R U . . .
H8B H 0.027559 0.336933 0.552966 0.064 Uiso 1 1 calc R U . . .

loop_
_atom_site_aniso_label
_atom_site_aniso_U_11
_atom_site_aniso_U_22
_atom_site_aniso_U_33
_atom_site_aniso_U_23
_atom_site_aniso_U_13
_atom_site_aniso_U_12
Pb1 0.0273(2) 0.0308(2) 0.0276(2) -0.00150(14) -0.00008(15) 0.00648(16)
Pb2 0.0256(2) 0.0282(2) 0.0250(2) 0.00175(15) -0.00051(14) -0.00558(15)
Cl1 0.0208(11) 0.0237(11) 0.0643(19) -0.0009(11) 0.0023(11) -0.0005(9)
Cl2 0.0300(12) 0.0388(13) 0.0227(12) -0.0055(9) -0.0033(9) 0.0037(10)
Cl3 0.0338(12) 0.0321(12) 0.0196(11) -0.0004(9) 0.0020(9) -0.0058(10)
Cl4 0.0368(13) 0.0359(13) 0.0238(12) -0.0060(10) -0.0026(10) -0.0018(11)
Cl7 0.0398(14) 0.0384(14) 0.0253(13) 0.0033(10) -0.0056(10) 0.0066(11)
N1 0.052(6) 0.043(6) 0.037(6) -0.006(4) 0.010(5) -0.012(5)
N2 0.083(9) 0.071(8) 0.048(7) -0.013(6) 0.030(6) -0.013(7)
C1 0.060(8) 0.039(6) 0.020(6) -0.004(4) 0.011(5) 0.002(6)
C4 0.114(15) 0.044(9) 0.112(15) -0.029(9) -0.055(12) 0.020(9)
C6 0.062(8) 0.047(7) 0.043(8) -0.001(6) -0.011(6) 0.007(6)
C8 0.060(8) 0.068(9) 0.031(7) -0.015(6) 0.022(6) -0.012(7)

loop_
_atom_type_symbol
_atom_type_description
_atom_type_scat_dispersion_real
_atom_type_scat_dispersion_imag
_atom_type_scat_source
C C 0.0030 0.0020 'International Tables Vol C Tables 4.2.6.8 and 6.1.1.4'
H H 0.0000 0.0000 'International Tables Vol C Tables 4.2.6.8 and 6.1.1.4'
Cl Cl 0.1480 0.1590 'International Tables Vol C Tables 4.2.6.8 and 6.1.1.4'
N N 0.0060 0.0030 'International Tables Vol C Tables 4.2.6.8 and 6.1.1.4'
Pb Pb -3.3940 10.1110 'International Tables Vol C Tables 4.2.6.8 and 6.1.1.4'

loop_
_geom_angle_atom_site_label_1
_geom_angle_atom_site_label_2
_geom_angle_atom_site_label_3
_geom_angle
_geom_angle_site_symmetry_1
_geom_angle_site_symmetry_3
_geom_angle_publ_flag
Cl2 Pb1 Cl7 83.38(10) . . ?
Cl2 Pb1 Cl1 77.40(9) . . ?
Cl7 Pb1 Cl1 76.74(10) . . ?
Cl2 Pb1 Cl1 75.29(9) . 7_665 ?
Cl7 Pb1 Cl1 78.91(10) . 7_665 ?
Cl1 Pb1 Cl1 145.11(6) . 7_665 ?
Cl2 Pb1 Cl7 148.78(7) . 7_655 ?
Cl7 Pb1 Cl7 98.59(10) . 7_655 ?
Cl1 Pb1 Cl7 72.85(8) . 7_655 ?
Cl1 Pb1 Cl7 135.82(8) 7_665 7_655 ?
Cl2 Pb1 Cl3 86.39(10) . . ?
Cl7 Pb1 Cl3 150.24(8) . . ?
Cl1 Pb1 Cl3 127.90(8) . . ?
Cl1 Pb1 Cl3 71.46(8) 7_665 . ?
Cl7 Pb1 Cl3 104.51(8) 7_655 . ?
Cl2 Pb1 Cl4 142.12(7) . . ?
Cl7 Pb1 Cl4 103.25(10) . . ?
Cl1 Pb1 Cl4 140.48(8) . . ?
Cl1 Pb1 Cl4 69.70(8) 7_665 . ?
Cl7 Pb1 Cl4 68.06(7) 7_655 . ?
Cl3 Pb1 Cl4 69.33(10) . . ?
Cl2 Pb1 Cl2 91.76(10) . 7_655 ?
Cl7 Pb1 Cl2 144.48(8) . 7_655 ?
Cl1 Pb1 Cl2 67.88(8) . 7_655 ?
Cl1 Pb1 Cl2 133.81(8) 7_665 7_655 ?
Cl7 Pb1 Cl2 68.55(10) 7_655 7_655 ?
Cl3 Pb1 Cl2 63.49(7) . 7_655 ?
Cl4 Pb1 Cl2 101.99(7) . 7_655 ?
Cl2 Pb1 Pb2 129.58(7) . 7_655 ?
Cl7 Pb1 Pb2 147.03(6) . 7_655 ?
Cl1 Pb1 Pb2 106.48(10) . 7_655 ?
Cl1 Pb1 Pb2 107.58(10) 7_665 7_655 ?
Cl7 Pb1 Pb2 53.73(7) 7_655 7_655 ?
Cl3 Pb1 Pb2 50.79(6) . 7_655 ?
Cl4 Pb1 Pb2 53.03(7) . 7_655 ?
Cl2 Pb1 Pb2 48.96(6) 7_655 7_655 ?
Cl2 Pb1 Pb2 104.31(7) . 6_656 ?
Cl7 Pb1 Pb2 116.01(8) . 6_656 ?
Cl1 Pb1 Pb2 167.19(5) . 6_656 ?
Cl1 Pb1 Pb2 45.16(5) 7_665 6_656 ?
Cl7 Pb1 Pb2 102.69(6) 7_655 6_656 ?
Cl3 Pb1 Pb2 40.64(6) . 6_656 ?
Cl4 Pb1 Pb2 39.03(6) . 6_656 ?
Cl2 Pb1 Pb2 99.32(5) 7_655 6_656 ?
Pb2 Pb1 Pb2 62.42(7) 7_655 6_656 ?
Cl2 Pb1 Pb2 46.18(5) . . ?
Cl7 Pb1 Pb2 51.06(7) . . ?
Cl1 Pb1 Pb2 44.97(8) . . ?
Cl1 Pb1 Pb2 100.14(8) 7_665 . ?
Cl7 Pb1 Pb2 112.39(5) 7_655 . ?
Cl3 Pb1 Pb2 131.34(7) . . ?
Cl4 Pb1 Pb2 154.28(5) . . ?
Cl2 Pb1 Pb2 101.76(5) 7_655 . ?
Pb2 Pb1 Pb2 149.33(3) 7_655 . ?
Pb2 Pb1 Pb2 143.72(6) 6_656 . ?
Cl2 Pb1 Pb1 50.02(6) . 7_665 ?
Cl7 Pb1 Pb1 47.36(6) . 7_665 ?
Cl1 Pb1 Pb1 100.42(8) . 7_665 ?
Cl1 Pb1 Pb1 44.91(8) 7_665 7_665 ?
Cl7 Pb1 Pb1 145.23(6) 7_655 7_665 ?
Cl3 Pb1 Pb1 106.01(5) . 7_665 ?
Cl4 Pb1 Pb1 108.18(5) . 7_665 ?
Cl2 Pb1 Pb1 141.73(6) 7_655 7_665 ?
Pb2 Pb1 Pb1 152.14(2) 7_655 7_665 ?
Pb2 Pb1 Pb1 89.99(6) 6_656 7_665 ?
Pb2 Pb1 Pb1 55.713(10) . 7_665 ?
Cl4 Pb2 Cl3 83.36(10) 6_556 6_556 ?
Cl4 Pb2 Cl1 79.29(10) 6_556 . ?
Cl3 Pb2 Cl1 75.71(10) 6_556 . ?
Cl4 Pb2 Cl1 77.45(9) 6_556 4 ?
Cl3 Pb2 Cl1 77.17(10) 6_556 4 ?
Cl1 Pb2 Cl1 145.93(6) . 4 ?
Cl4 Pb2 Cl2 94.57(10) 6_556 . ?
Cl3 Pb2 Cl2 147.88(7) 6_556 . ?
Cl1 Pb2 Cl2 72.43(8) . . ?
Cl1 Pb2 Cl2 133.82(9) 4 . ?
Cl4 Pb2 Cl3 97.40(10) 6_556 7_665 ?
Cl3 Pb2 Cl3 146.30(6) 6_556 7_665 ?
Cl1 Pb2 Cl3 137.74(8) . 7_665 ?
Cl1 Pb2 Cl3 70.22(8) 4 7_665 ?
Cl2 Pb2 Cl3 65.82(7) . 7_665 ?
Cl4 Pb2 Cl4 147.54(6) 6_556 7_665 ?
Cl3 Pb2 Cl4 92.97(9) 6_556 7_665 ?
Cl1 Pb2 Cl4 131.12(9) . 7_665 ?
Cl1 Pb2 Cl4 70.31(8) 4 7_665 ?
Cl2 Pb2 Cl4 104.82(7) . 7_665 ?
Cl3 Pb2 Cl4 68.46(10) 7_665 7_665 ?
Cl4 Pb2 Cl7 147.02(7) 6_556 . ?
Cl3 Pb2 Cl7 95.78(10) 6_556 . ?
Cl1 Pb2 Cl7 68.68(8) . . ?
Cl1 Pb2 Cl7 134.69(8) 4 . ?
Cl2 Pb2 Cl7 68.95(10) . . ?
Cl3 Pb2 Cl7 100.97(7) 7_665 . ?
Cl4 Pb2 Cl7 65.38(7) 7_665 . ?
Cl4 Pb2 Pb1 140.17(6) 6_556 7_665 ?
Cl3 Pb2 Pb1 136.47(7) 6_556 7_665 ?
Cl1 Pb2 Pb1 107.31(10) . 7_665 ?
Cl1 Pb2 Pb1 106.52(10) 4 7_665 ?
Cl2 Pb2 Pb1 53.41(7) . 7_665 ?
Cl3 Pb2 Pb1 50.86(6) 7_665 7_665 ?
Cl4 Pb2 Pb1 51.41(6) 7_665 7_665 ?
Cl7 Pb2 Pb1 50.12(6) . 7_665 ?
Cl4 Pb2 Pb1 49.11(6) 6_556 6_556 ?
Cl3 Pb2 Pb1 47.89(6) 6_556 6_556 ?
Cl1 Pb2 Pb1 100.56(8) . 6_556 ?
Cl1 Pb2 Pb1 45.43(8) 4 6_556 ?
Cl2 Pb2 Pb1 143.35(7) . 6_556 ?
Cl3 Pb2 Pb1 108.75(5) 7_665 6_556 ?
Cl4 Pb2 Pb1 106.15(5) 7_665 6_556 ?
Cl7 Pb2 Pb1 143.37(6) . 6_556 ?
Pb1 Pb2 Pb1 151.85(2) 7_665 6_556 ?
Cl4 Pb2 Pb1 110.04(7) 6_556 . ?
Cl3 Pb2 Pb1 111.30(8) 6_556 . ?
Cl1 Pb2 Pb1 45.19(5) . . ?
Cl1 Pb2 Pb1 168.88(5) 4 . ?
Cl2 Pb2 Pb1 39.62(6) . . ?
Cl3 Pb2 Pb1 100.13(6) 7_665 . ?
Cl4 Pb2 Pb1 101.36(5) 7_665 . ?
Cl7 Pb2 Pb1 39.80(6) . . ?
Pb1 Pb2 Pb1 62.41(7) 7_665 . ?
Pb1 Pb2 Pb1 145.68(6) 6_556 . ?
Cl4 Pb2 Pb2 50.26(6) 6_556 4_545 ?
Cl3 Pb2 Pb2 47.47(5) 6_556 4_545 ?
Cl1 Pb2 Pb2 44.86(8) . 4_545 ?
Cl1 Pb2 Pb2 101.15(8) 4 4_545 ?
Cl2 Pb2 Pb2 108.09(5) . 4_545 ?
Cl3 Pb2 Pb2 147.46(6) 7_665 4_545 ?
Cl4 Pb2 Pb2 139.87(6) 7_665 4_545 ?
Cl7 Pb2 Pb2 106.32(5) . 4_545 ?
Pb1 Pb2 Pb2 152.10(3) 7_665 4_545 ?
Pb1 Pb2 Pb2 55.721(10) 6_556 4_545 ?
Pb1 Pb2 Pb2 89.97(5) . 4_545 ?
Pb2 Cl1 Pb2 90.46(10) . 4_545 ?
Pb2 Cl1 Pb1 89.84(10) . . ?
Pb2 Cl1 Pb1 175.72(11) 4_545 . ?
Pb2 Cl1 Pb1 175.51(11) . 7_655 ?
Pb2 Cl1 Pb1 89.41(10) 4_545 7_655 ?
Pb1 Cl1 Pb1 89.96(10) . 7_655 ?
Pb1 Cl2 Pb2 94.20(10) . . ?
Pb1 Cl2 Pb1 90.46(10) . 7_665 ?
Pb2 Cl2 Pb1 77.62(6) . 7_665 ?
Pb2 Cl3 Pb2 92.16(9) 6_656 7_655 ?
Pb2 Cl3 Pb1 91.47(10) 6_656 . ?
Pb2 Cl3 Pb1 78.35(7) 7_655 . ?
Pb2 Cl4 Pb1 91.87(9) 6_656 . ?
Pb2 Cl4 Pb2 90.93(10) 6_656 7_655 ?
Pb1 Cl4 Pb2 75.56(6) . 7_655 ?
Pb1 Cl7 Pb1 93.14(10) . 7_665 ?
Pb1 Cl7 Pb2 89.14(10) . . ?
Pb1 Cl7 Pb2 76.15(7) 7_665 . ?
C1 N1 C8 120.2(10) . . ?
C1 N1 C6 119.5(10) . . ?
C8 N1 C6 120.3(9) . . ?
C1 N2 C2 122.2(12) . . ?
C1 N2 H2 118.9 . . ?
C2 N2 H2 118.9 . . ?
N2 C1 N1 125.2(11) . . ?
N2 C1 H1 117.4 . . ?
N1 C1 H1 117.4 . . ?
N2 C2 C4 110.2(13) . . ?
N2 C2 H2A 109.6 . . ?
C4 C2 H2A 109.6 . . ?
N2 C2 H2B 109.6 . . ?
C4 C2 H2B 109.6 . . ?
H2A C2 H2B 108.1 . . ?
C2 C4 C8 110.2(12) . . ?
C2 C4 H4A 109.6 . . ?
C8 C4 H4A 109.6 . . ?
C2 C4 H4B 109.6 . . ?
C8 C4 H4B 109.6 . . ?
H4A C4 H4B 108.1 . . ?
C6 C6 N1 109.3(13) 5_556 . ?
C6 C6 H6A 109.8 5_556 . ?
N1 C6 H6A 109.8 . . ?
C6 C6 H6B 109.8 5_556 . ?
N1 C6 H6B 109.8 . . ?
H6A C6 H6B 108.3 . . ?
N1 C8 C4 109.2(10) . . ?
N1 C8 H8A 109.8 . . ?
C4 C8 H8A 109.8 . . ?
N1 C8 H8B 109.8 . . ?
C4 C8 H8B 109.8 . . ?
H8A C8 H8B 108.3 . . ?

loop_
_geom_bond_atom_site_label_1
_geom_bond_atom_site_label_2
_geom_bond_distance
_geom_bond_site_symmetry_2
_geom_bond_publ_flag
Pb1 Cl2 2.752(3) . ?
Pb1 Cl7 2.755(3) . ?
Pb1 Cl1 3.054(4) . ?
Pb1 Cl1 3.065(4) 7_665 ?
Pb1 Cl7 3.187(4) 7_655 ?
Pb1 Cl3 3.193(3) . ?
Pb1 Cl4 3.254(4) . ?
Pb1 Cl2 3.315(4) 7_655 ?
Pb1 Pb2 4.032(3) 7_655 ?
Pb1 Pb2 4.303(5) 6_656 ?
Pb1 Pb2 4.304(5) . ?
Pb1 Pb1 4.325(5) 7_665 ?
Pb2 Cl4 2.711(3) 6_556 ?
Pb2 Cl3 2.803(3) 6_556 ?
Pb2 Cl1 3.042(4) . ?
Pb2 Cl1 3.051(4) 4 ?
Pb2 Cl2 3.114(4) . ?
Pb2 Cl3 3.190(4) 7_665 ?
Pb2 Cl4 3.327(4) 7_665 ?
Pb2 Cl7 3.348(4) . ?
Pb2 Pb2 4.325(5) 4_545 ?
N1 C1 1.327(14) . ?
N1 C8 1.428(15) . ?
N1 C6 1.511(16) . ?
N2 C1 1.253(15) . ?
N2 C2 1.404(19) . ?
N2 H2 0.8600 . ?
C1 H1 0.9300 . ?
C2 C4 1.49(2) . ?
C2 H2A 0.9700 . ?
C2 H2B 0.9700 . ?
C4 C8 1.53(2) . ?
C4 H4A 0.9700 . ?
C4 H4B 0.9700 . ?
C6 C6 1.45(2) 5_556 ?
C6 H6A 0.9700 . ?
C6 H6B 0.9700 . ?
C8 H8A 0.9700 . ?
C8 H8B 0.9700 . ?
